data_4300029
loop_
_publ_author_name
'Sangeeta Banerjee'
'Sibaprasad Bhattacharyya'
'Bimal Kumar Dirghangi'
'Mahua Menon'
'Animesh Chakravorty'

_publ_section_title
;
Chemistry of the Rhenium-Azopyridine Family: An Oxo Parent and
Derivatives Thereof Including a Novel Oxo-Imido Dimer
;
_journal_name_full 'Inorganic Chemistry'
_journal_page_first 6
_journal_page_last 13
_journal_paper_doi 10.1021/ic990465u
_journal_volume 39
_journal_year 2000
_chemical_formula_sum 'C11 H8 Cl4 N3 O Re'
_chemical_formula_weight 526.20
_space_group_IT_number 2
_symmetry_cell_setting triclinic
_symmetry_space_group_name_Hall '-P 1'
_symmetry_space_group_name_H-M 'P -1'
_atom_sites_solution_hydrogens difmap
_atom_sites_solution_primary heavy
_atom_sites_solution_secondary difmap
_audit_creation_method SHELXL
_cell_angle_alpha 79.16(5)
_cell_angle_beta 78.03(5)
_cell_angle_gamma 70.96(4)
_cell_formula_units_Z 2
_cell_length_a 7.118(4)
_cell_length_b 8.537(4)
_cell_length_c 13.231(9)
_cell_measurement_reflns_used 30
_cell_measurement_temperature 293(2)
_cell_measurement_theta_max 14
_cell_measurement_theta_min 7
_cell_volume 737.2(8)
_computing_cell_refinement 'Siemens SHELXTL-PLUS P3'
_computing_data_collection 'Siemens SHELXTL-PLUS P3'
_computing_data_reduction 'Siemens SHELXTL-PLUS'
_computing_molecular_graphics 'Siemens SHELXTL using XP'
_computing_publication_material 'Siemens SHELXTL'
_computing_structure_refinement 'SHELXL-93 (Sheldrick, 1993)'
_computing_structure_solution 'SHELXS-86 (Sheldrick, 1990)'
_diffrn_ambient_temperature 293(2)
_diffrn_measurement_device 'Siemens R3m/V'
_diffrn_measurement_method '\w scans'
_diffrn_radiation_monochromator graphite
_diffrn_radiation_source 'fine-focus sealed tube'
_diffrn_radiation_type MoK\a
_diffrn_radiation_wavelength 0.71073
_diffrn_reflns_av_R_equivalents 0.0050
_diffrn_reflns_av_sigmaI/netI 0.0263
_diffrn_reflns_limit_h_max 8
_diffrn_reflns_limit_h_min 0
_diffrn_reflns_limit_k_max 10
_diffrn_reflns_limit_k_min -9
_diffrn_reflns_limit_l_max 15
_diffrn_reflns_limit_l_min -15
_diffrn_reflns_number 2635
_diffrn_reflns_theta_max 25.05
_diffrn_reflns_theta_min 1.59
_diffrn_standards_interval_count 198
_diffrn_standards_number 2
_exptl_absorpt_coefficient_mu 8.963
_exptl_absorpt_correction_T_max 0.0731
_exptl_absorpt_correction_T_min 0.1388
_exptl_absorpt_correction_type semi-empirical
_exptl_crystal_colour dark
_exptl_crystal_density_diffrn 2.371
_exptl_crystal_description parallelopiped
_exptl_crystal_F_000 492
_exptl_crystal_size_max 0.35
_exptl_crystal_size_mid 0.30
_exptl_crystal_size_min 0.25
_refine_diff_density_max 0.929
_refine_diff_density_min -1.886
_refine_diff_density_rms 0.173
_refine_ls_extinction_method none
_refine_ls_goodness_of_fit_all 1.110
_refine_ls_goodness_of_fit_obs 1.110
_refine_ls_hydrogen_treatment 'afix 1'
_refine_ls_matrix_type full
_refine_ls_number_parameters 181
_refine_ls_number_reflns 2605
_refine_ls_number_restraints 0
_refine_ls_restrained_S_all 1.121
_refine_ls_restrained_S_obs 1.110
_refine_ls_R_factor_all 0.0380
_refine_ls_R_factor_obs 0.0319
_refine_ls_shift/esd_max 0.000
_refine_ls_shift/esd_mean 0.000
_refine_ls_structure_factor_coef Fsqd
_refine_ls_weighting_details 'w=1/[\s^2^(Fo^2^)+(0.0435P)^2^+2.9698P] where P=(Fo^2^+2Fc^2^)/3'
_refine_ls_weighting_scheme calc
_refine_ls_wR_factor_all 0.0833
_refine_ls_wR_factor_obs 0.0783
_reflns_number_observed 2364
_reflns_number_total 2606
_reflns_observed_criterion >2sigma(I)
_cod_depositor_comments
;
The following automatic conversions were performed:

'_refine_ls_weighting_scheme' value 'calc
w=1/[\s^2^(Fo^2^)+(0.0435P)^2^+2.9698P] where P=(Fo^2^+2Fc^2^)/3' was
changed to 'calc'. New tag '_refine_ls_weighting_details' was
created. The value of the new tag was set to
'w=1/[\s^2^(Fo^2^)+(0.0435P)^2^+2.9698P] where P=(Fo^2^+2Fc^2^)/3'.

Automatic conversion script
Id: cif_fix_values 3143 2015-03-26 13:38:13Z robertas 

The following automatic conversions were performed:

'_symmetry_cell_setting' value 'Triclinic' changed to 'triclinic'
according to the built-in table from CIF Core dictionary named
'cif_core.dic' version 2.4.5 from 2014-11-21.

'_atom_sites_solution_primary' value 'Heavy atom method' was changed
to 'heavy'.

Automatic conversion script
Id: cif_fix_values 6452 2018-10-05 10:23:21Z andrius 
;
_cod_original_cell_volume 737.2(7)
_cod_database_code 4300029

loop_
_symmetry_equiv_pos_as_xyz
'x, y, z'
'-x, -y, -z'

loop_
_atom_site_aniso_label
_atom_site_aniso_U_11
_atom_site_aniso_U_22
_atom_site_aniso_U_33
_atom_site_aniso_U_23
_atom_site_aniso_U_13
_atom_site_aniso_U_12
Re 0.0425(2) 0.0278(2) 0.0280(2) -0.00367(11) -0.00431(12) -0.01271(12)
Cl1 0.0682(14) 0.0334(10) 0.0486(12) -0.0135(9) -0.0040(10) -0.0155(9)
Cl2 0.0463(11) 0.0469(10) 0.0405(11) -0.0077(8) -0.0115(9) -0.0126(9)
Cl3 0.0500(11) 0.0445(10) 0.0467(11) -0.0010(9) -0.0175(9) -0.0086(9)
Cl4 0.0484(12) 0.082(2) 0.0536(13) -0.0392(12) 0.0024(10) -0.0163(11)
O1 0.057(4) 0.050(3) 0.034(3) -0.006(2) 0.003(3) -0.024(3)
N1 0.037(3) 0.038(3) 0.026(3) -0.003(2) -0.005(3) -0.013(3)
N2 0.038(3) 0.039(3) 0.029(3) -0.004(3) -0.005(3) -0.017(3)
N3 0.037(3) 0.033(3) 0.032(3) -0.009(3) -0.008(3) -0.013(3)
C1 0.039(4) 0.035(4) 0.026(4) -0.004(3) -0.007(3) -0.011(3)
C2 0.057(5) 0.044(4) 0.032(4) 0.000(3) -0.004(4) -0.019(4)
C3 0.047(5) 0.055(5) 0.035(4) 0.001(4) -0.006(4) -0.011(4)
C4 0.047(5) 0.049(5) 0.028(4) -0.008(3) -0.001(3) -0.004(4)
C5 0.040(4) 0.047(4) 0.034(4) -0.012(3) -0.004(3) -0.013(3)
C6 0.030(4) 0.039(4) 0.027(4) -0.010(3) -0.001(3) -0.014(3)
C7 0.041(4) 0.041(4) 0.036(4) -0.005(3) -0.013(3) -0.009(3)
C8 0.041(4) 0.039(4) 0.050(5) -0.017(4) -0.012(4) -0.005(3)
C9 0.036(4) 0.051(5) 0.039(4) -0.016(4) -0.005(3) -0.018(4)
C10 0.047(5) 0.050(5) 0.028(4) -0.006(3) -0.003(3) -0.021(4)
C11 0.042(4) 0.037(4) 0.033(4) -0.006(3) -0.005(3) -0.012(3)

loop_
_atom_site_label
_atom_site_type_symbol
_atom_site_fract_x
_atom_site_fract_y
_atom_site_fract_z
_atom_site_U_iso_or_equiv
_atom_site_thermal_displace_type
_atom_site_occupancy
_atom_site_calc_flag
_atom_site_refinement_flags
_atom_site_disorder_group
Re Re 0.49122(5) 0.08144(3) 0.24630(2) 0.03242(12) Uani 1 d . .
Cl1 Cl 0.5745(4) -0.1624(2) 0.1724(2) 0.0497(5) Uani 1 d . .
Cl2 Cl 0.2274(3) 0.1873(2) 0.1453(2) 0.0439(4) Uani 1 d . .
Cl3 Cl 0.8088(3) -0.0202(3) 0.2979(2) 0.0476(5) Uani 1 d . .
Cl4 Cl 0.0947(3) 0.6427(3) 0.6467(2) 0.0595(6) Uani 1 d . .
O1 O 0.3491(9) 0.0533(7) 0.3609(4) 0.0467(14) Uani 1 d . .
N1 N 0.6553(9) 0.1936(8) 0.1019(5) 0.0333(13) Uani 1 d . .
N2 N 0.5568(9) 0.4171(8) 0.1987(5) 0.0339(13) Uani 1 d . .
N3 N 0.4814(9) 0.3189(7) 0.2665(5) 0.0321(13) Uani 1 d . .
C1 C 0.6582(11) 0.3486(9) 0.1072(5) 0.033(2) Uani 1 d . .
C2 C 0.7500(13) 0.4391(10) 0.0276(6) 0.045(2) Uani 1 d . .
C3 C 0.8486(13) 0.3688(11) -0.0624(6) 0.048(2) Uani 1 d . .
C4 C 0.8432(13) 0.2095(10) -0.0684(6) 0.044(2) Uani 1 d . .
C5 C 0.7435(12) 0.1267(10) 0.0141(6) 0.040(2) Uani 1 d . .
C6 C 0.3827(10) 0.3955(9) 0.3613(5) 0.0309(15) Uani 1 d . .
C7 C 0.2725(12) 0.5643(10) 0.3506(6) 0.039(2) Uani 1 d . .
C8 C 0.1828(12) 0.6403(10) 0.4389(7) 0.043(2) Uani 1 d . .
C9 C 0.2071(11) 0.5473(10) 0.5351(6) 0.040(2) Uani 1 d . .
C10 C 0.3173(12) 0.3818(10) 0.5461(6) 0.040(2) Uani 1 d . .
C11 C 0.4052(12) 0.3039(9) 0.4576(6) 0.037(2) Uani 1 d . .
H2 H 0.7535 0.5425 0.0408 0.080 Uiso 1 d . .
H3 H 0.9199 0.4313 -0.1208 0.080 Uiso 1 d . .
H4 H 0.9262 0.1525 -0.1242 0.080 Uiso 1 d . .
H5 H 0.7548 -0.0045 0.0121 0.080 Uiso 1 d . .
H7 H 0.2447 0.6387 0.2829 0.080 Uiso 1 d . .
H8 H 0.0884 0.7548 0.4301 0.080 Uiso 1 d . .
H10 H 0.3271 0.3283 0.6156 0.080 Uiso 1 d . .
H11 H 0.4884 0.1875 0.4564 0.080 Uiso 1 d . .

loop_
_atom_type_symbol
_atom_type_description
_atom_type_scat_dispersion_real
_atom_type_scat_dispersion_imag
_atom_type_scat_source
C C 0.0033 0.0016 'International Tables Vol C Tables 4.2.6.8 and 6.1.1.4'
H H 0.0000 0.0000 'International Tables Vol C Tables 4.2.6.8 and 6.1.1.4'
N N 0.0061 0.0033 'International Tables Vol C Tables 4.2.6.8 and 6.1.1.4'
O O 0.0106 0.0060 'International Tables Vol C Tables 4.2.6.8 and 6.1.1.4'
Cl Cl 0.1484 0.1585 'International Tables Vol C Tables 4.2.6.8 and 6.1.1.4'
Re Re -1.0185 7.2310 'International Tables Vol C Tables 4.2.6.8 and 6.1.1.4'

loop_
_geom_angle_atom_site_label_1
_geom_angle_atom_site_label_2
_geom_angle_atom_site_label_3
_geom_angle
_geom_angle_site_symmetry_1
_geom_angle_site_symmetry_3
_geom_angle_publ_flag
O1 Re N3 93.1(3) . . y
O1 Re N1 163.9(2) . . y
N3 Re N1 71.0(2) . . y
O1 Re Cl1 106.6(2) . . y
N3 Re Cl1 160.3(2) . . y
N1 Re Cl1 89.3(2) . . y
O1 Re Cl3 99.6(2) . . y
N3 Re Cl3 88.7(2) . . y
N1 Re Cl3 83.6(2) . . y
Cl1 Re Cl3 86.89(9) . . y
O1 Re Cl2 97.1(2) . . y
N3 Re Cl2 92.4(2) . . y
N1 Re Cl2 80.9(2) . . y
Cl1 Re Cl2 86.50(9) . . y
Cl3 Re Cl2 163.24(8) . . y
C5 N1 C1 118.3(6) . . ?
C5 N1 Re 128.1(5) . . ?
C1 N1 Re 113.7(5) . . y
N3 N2 C1 113.8(6) . . y
N2 N3 C6 111.3(5) . . y
N2 N3 Re 124.9(5) . . y
C6 N3 Re 123.8(5) . . ?
N1 C1 C2 123.0(7) . . ?
N1 C1 N2 116.5(6) . . y
C2 C1 N2 120.5(7) . . ?
C1 C2 C3 119.4(8) . . ?
C2 C3 C4 117.6(8) . . ?
C5 C4 C3 119.9(7) . . ?
N1 C5 C4 121.8(7) . . ?
C11 C6 C7 121.6(7) . . ?
C11 C6 N3 120.4(6) . . ?
C7 C6 N3 118.0(6) . . ?
C8 C7 C6 119.0(7) . . ?
C7 C8 C9 118.9(7) . . ?
C10 C9 C8 122.4(7) . . ?
C10 C9 Cl4 118.6(6) . . ?
C8 C9 Cl4 119.0(6) . . ?
C9 C10 C11 119.1(7) . . ?
C6 C11 C10 119.1(7) . . ?

loop_
_geom_bond_atom_site_label_1
_geom_bond_atom_site_label_2
_geom_bond_distance
_geom_bond_site_symmetry_2
_geom_bond_publ_flag
Re O1 1.663(6) . y
Re N3 2.071(6) . y
Re N1 2.247(6) . y
Re Cl1 2.316(2) . y
Re Cl3 2.338(2) . y
Re Cl2 2.368(2) . y
Cl4 C9 1.738(8) . ?
N1 C5 1.335(10) . y
N1 C1 1.345(9) . y
N2 N3 1.268(8) . y
N2 C1 1.399(9) . y
N3 C6 1.463(9) . y
C1 C2 1.368(11) . y
C2 C3 1.384(12) . ?
C3 C4 1.391(12) . ?
C4 C5 1.382(11) . ?
C6 C11 1.374(10) . ?
C6 C7 1.394(10) . ?
C7 C8 1.378(11) . ?
C8 C9 1.379(12) . ?
C9 C10 1.371(11) . ?
C10 C11 1.386(11) . ?
